data_7104500
loop_
_publ_author_name
'Ma, Michelle T'
'Karas, John A'
'White, Jonathan M'
'Scanlon, Denis'
'Donnelly, Paul S'

_publ_section_title
;
 A new bifunctional chelator for copper radiopharmaceuticals: a cage
 amine ligand with a carboxylate functional group for conjugation to
 peptides.
;
_journal_issue 22
_journal_name_full 'Chemical communications (Cambridge, England)'
_journal_page_first 3237
_journal_page_last 3239
_journal_paper_doi 10.1039/b903426a
_journal_volume 34
_journal_year 2009
_chemical_formula_sum 'C19 H41 Cu N11 O12'
_chemical_formula_weight 679.17
_chemical_name_systematic
;
?
;
_space_group_IT_number 14
_symmetry_cell_setting monoclinic
_symmetry_space_group_name_Hall '-P 2ybc'
_symmetry_space_group_name_H-M 'P 1 21/c 1'
_atom_sites_solution_hydrogens geom
_atom_sites_solution_primary direct
_atom_sites_solution_secondary difmap
_audit_creation_method SHELXL-97
_cell_angle_alpha 90.00
_cell_angle_beta 93.658(5)
_cell_angle_gamma 90.00
_cell_formula_units_Z 4
_cell_length_a 8.345(5)
_cell_length_b 12.231(5)
_cell_length_c 26.941(5)
_cell_measurement_reflns_used 1118
_cell_measurement_temperature 130(2)
_cell_measurement_theta_max 26.89
_cell_measurement_theta_min 2.25
_cell_volume 2744(2)
_computing_structure_refinement 'SHELXL-97 (Sheldrick, 1997)'
_diffrn_ambient_temperature 130(2)
_diffrn_measured_fraction_theta_full 0.999
_diffrn_measured_fraction_theta_max 0.999
_diffrn_measurement_device_type 'CCD area detector'
_diffrn_measurement_method 'phi and omega scans'
_diffrn_radiation_monochromator graphite
_diffrn_radiation_source 'fine-focus sealed tube'
_diffrn_radiation_type MoK\a
_diffrn_radiation_wavelength 0.71073
_diffrn_reflns_av_R_equivalents 0.1869
_diffrn_reflns_av_sigmaI/netI 0.2390
_diffrn_reflns_limit_h_max 9
_diffrn_reflns_limit_h_min -9
_diffrn_reflns_limit_k_max 14
_diffrn_reflns_limit_k_min -14
_diffrn_reflns_limit_l_max 32
_diffrn_reflns_limit_l_min -31
_diffrn_reflns_number 17656
_diffrn_reflns_theta_full 25.00
_diffrn_reflns_theta_max 25.00
_diffrn_reflns_theta_min 1.51
_exptl_absorpt_coefficient_mu 0.879
_exptl_absorpt_correction_T_max 1.00
_exptl_absorpt_correction_T_min 0.77
_exptl_absorpt_correction_type multi-scan
_exptl_absorpt_process_details sadabs
_exptl_crystal_colour blue
_exptl_crystal_density_diffrn 1.644
_exptl_crystal_density_method 'not measured'
_exptl_crystal_description plate
_exptl_crystal_F_000 1428
_exptl_crystal_size_max 0.35
_exptl_crystal_size_mid 0.30
_exptl_crystal_size_min 0.01
_refine_diff_density_max 0.835
_refine_diff_density_min -0.639
_refine_diff_density_rms 0.116
_refine_ls_extinction_coef 0.0114(7)
_refine_ls_extinction_expression Fc^*^=kFc[1+0.001xFc^2^\l^3^/sin(2\q)]^-1/4^
_refine_ls_extinction_method SHELXL
_refine_ls_goodness_of_fit_ref 0.785
_refine_ls_hydrogen_treatment mixed
_refine_ls_matrix_type full
_refine_ls_number_parameters 397
_refine_ls_number_reflns 4834
_refine_ls_number_restraints 0
_refine_ls_restrained_S_all 0.785
_refine_ls_R_factor_all 0.1648
_refine_ls_R_factor_gt 0.0671
_refine_ls_shift/su_max 0.001
_refine_ls_shift/su_mean 0.000
_refine_ls_structure_factor_coef Fsqd
_refine_ls_weighting_details 'calc w=1/[\s^2^(Fo^2^)+(0.0596P)^2^+0.0000P] where P=(Fo^2^+2Fc^2^)/3'
_refine_ls_weighting_scheme calc
_refine_ls_wR_factor_gt 0.1313
_refine_ls_wR_factor_ref 0.1524
_reflns_number_gt 2010
_reflns_number_total 4834
_reflns_threshold_expression >2sigma(I)
_cod_data_source_file b903426a.txt
_cod_data_source_block jmwpd53
_cod_depositor_comments
;
The following automatic conversions were performed:
'_symmetry_cell_setting' value 'Monoclinic' changed to 'monoclinic'
according to '/home/saulius/struct/CIF-dictionaries/cif_core.dic'
dictionary named 'cif_core.dic' version 2.4.1 from 2010-06-29.

Automatic conversion script
Id: cif_fix_enum 1527 2010-12-29 10:47:43Z saulius 
;
_cod_original_sg_symbol_H-M 'P2(1)/c '
_cod_database_code 7104500

loop_
_symmetry_equiv_pos_as_xyz
'x, y, z'
'-x, y+1/2, -z+1/2'
'-x, -y, -z'
'x, -y-1/2, z-1/2'

loop_
_atom_site_label
_atom_site_type_symbol
_atom_site_fract_x
_atom_site_fract_y
_atom_site_fract_z
_atom_site_U_iso_or_equiv
_atom_site_adp_type
_atom_site_occupancy
_atom_site_symmetry_multiplicity
_atom_site_calc_flag
_atom_site_refinement_flags
_atom_site_disorder_assembly
_atom_site_disorder_group
Cu Cu 0.56552(10) 0.24255(7) 0.36183(3) 0.0237(3) Uani 1 1 d . . .
O5 O -0.0263(6) 0.5263(4) 0.30407(18) 0.0336(13) Uani 1 1 d . . .
O9 O 0.1441(6) 0.2995(4) 0.24029(19) 0.0371(14) Uani 1 1 d . . .
O11 O 0.4747(6) 0.4046(4) 0.09363(17) 0.0337(13) Uani 1 1 d . . .
O10 O 0.6530(6) 0.3773(4) 0.15418(18) 0.0305(13) Uani 1 1 d . . .
O12 O 0.5221(6) 0.2387(4) 0.12042(17) 0.0398(14) Uani 1 1 d . . .
O6 O 0.2281(6) 0.5058(4) 0.32319(18) 0.0348(14) Uani 1 1 d . . .
O4 O 0.0570(6) 0.3880(4) 0.35052(17) 0.0326(14) Uani 1 1 d . . .
O2 O 0.0847(7) 0.4484(4) 0.5556(2) 0.0415(15) Uani 1 1 d . . .
N7 N 0.3192(9) 0.2258(6) 0.5102(3) 0.0308(19) Uani 1 1 d . . .
O1 O 0.0589(6) 0.2461(4) 0.48009(17) 0.0321(12) Uani 1 1 d . . .
O7 O 0.3175(6) 0.4091(4) 0.20927(19) 0.0370(14) Uani 1 1 d . . .
N5 N 0.4515(7) 0.2015(4) 0.2845(2) 0.0249(15) Uani 1 1 d . . .
H5 H 0.3943 0.2605 0.2729 0.030 Uiso 1 1 calc R . .
N10 N 0.1752(8) 0.3746(5) 0.2095(2) 0.0325(16) Uani 1 1 d . . .
N1 N 0.6935(7) 0.2218(4) 0.4439(2) 0.0258(15) Uani 1 1 d . . .
H1 H 0.7709 0.2735 0.4497 0.031 Uiso 1 1 calc R . .
C16 C 0.1089(9) 0.1904(6) 0.5652(3) 0.032(2) Uani 1 1 d . . .
H16A H 0.1752 0.2300 0.5900 0.038 Uiso 1 1 calc R . .
H16B H 0.1318 0.1132 0.5698 0.038 Uiso 1 1 calc R . .
N4 N 0.7487(6) 0.1351(4) 0.3449(2) 0.0243(15) Uani 1 1 d . . .
H4 H 0.7027 0.0692 0.3375 0.029 Uiso 1 1 calc R . .
N9 N 0.0849(8) 0.4729(5) 0.3257(2) 0.0272(15) Uani 1 1 d . . .
O8 O 0.0657(6) 0.4106(4) 0.18149(19) 0.0376(14) Uani 1 1 d . . .
N6 N 0.6916(7) 0.3636(4) 0.3316(2) 0.0268(15) Uani 1 1 d . . .
H6 H 0.7922 0.3636 0.3467 0.032 Uiso 1 1 calc R . .
N11 N 0.5486(8) 0.3392(5) 0.1228(2) 0.0288(16) Uani 1 1 d . . .
C12 C 0.8369(8) 0.1696(5) 0.3016(2) 0.0212(17) Uani 1 1 d . . .
H12A H 0.8819 0.1054 0.2866 0.025 Uiso 1 1 calc R . .
H12B H 0.9253 0.2165 0.3130 0.025 Uiso 1 1 calc R . .
N2 N 0.4042(7) 0.1287(5) 0.3818(2) 0.0265(16) Uani 1 1 d . . .
H2 H 0.4531 0.0624 0.3801 0.032 Uiso 1 1 calc R . .
N8 N 0.8239(7) 0.2306(4) 0.21636(18) 0.0255(15) Uani 1 1 d . . .
H8A H 0.7678 0.2659 0.1921 0.038 Uiso 1 1 calc R . .
H8B H 0.8408 0.1621 0.2069 0.038 Uiso 1 1 calc R . .
H8C H 0.9177 0.2640 0.2227 0.038 Uiso 1 1 calc R . .
C15 C 0.1588(10) 0.2232(5) 0.5147(3) 0.0277(19) Uani 1 1 d . . .
C1 C 0.4015(9) 0.2315(6) 0.4642(3) 0.0280(18) Uani 1 1 d . . .
C13 C 0.7067(8) 0.3506(5) 0.2767(2) 0.0229(18) Uani 1 1 d . . .
H13A H 0.7966 0.3939 0.2668 0.028 Uiso 1 1 calc R . .
H13B H 0.6102 0.3781 0.2590 0.028 Uiso 1 1 calc R . .
C7 C 0.5482(8) 0.4594(5) 0.3941(3) 0.0268(19) Uani 1 1 d . . .
H7A H 0.6352 0.4485 0.4192 0.032 Uiso 1 1 calc R . .
H7B H 0.4906 0.5254 0.4020 0.032 Uiso 1 1 calc R . .
C9 C 0.3384(8) 0.1117(5) 0.2932(2) 0.0251(18) Uani 1 1 d . . .
H9A H 0.3940 0.0420 0.2929 0.030 Uiso 1 1 calc R . .
H9B H 0.2528 0.1108 0.2672 0.030 Uiso 1 1 calc R . .
C6 C 0.2696(9) 0.1293(5) 0.3431(2) 0.0266(19) Uani 1 1 d . . .
H6A H 0.2134 0.1986 0.3434 0.032 Uiso 1 1 calc R . .
H6B H 0.1941 0.0715 0.3496 0.032 Uiso 1 1 calc R . .
C2 C 0.3421(9) 0.1370(6) 0.4319(3) 0.031(2) Uani 1 1 d . . .
H2A H 0.3686 0.0697 0.4497 0.038 Uiso 1 1 calc R . .
H2B H 0.2259 0.1415 0.4280 0.038 Uiso 1 1 calc R . .
C5 C 0.7656(8) 0.1142(5) 0.4366(2) 0.0247(18) Uani 1 1 d . . .
H5A H 0.6824 0.0589 0.4326 0.030 Uiso 1 1 calc R . .
H5B H 0.8362 0.0951 0.4653 0.030 Uiso 1 1 calc R . .
N3 N 0.4377(7) 0.3635(5) 0.3923(2) 0.0312(16) Uani 1 1 d . . .
H3 H 0.3559 0.3801 0.3696 0.037 Uiso 1 1 calc R . .
C14 C 0.7321(9) 0.2304(5) 0.2621(3) 0.0269(18) Uani 1 1 d . . .
C10 C 0.6132(9) 0.4693(5) 0.3435(3) 0.0272(19) Uani 1 1 d . . .
H10A H 0.5267 0.4851 0.3188 0.033 Uiso 1 1 calc R . .
H10B H 0.6907 0.5283 0.3434 0.033 Uiso 1 1 calc R . .
C18 C -0.0985(9) 0.3287(6) 0.5917(3) 0.037(2) Uani 1 1 d . . .
H18A H -0.2102 0.3356 0.5992 0.044 Uiso 1 1 calc R . .
H18B H -0.0327 0.3452 0.6218 0.044 Uiso 1 1 calc R . .
C11 C 0.5729(8) 0.1743(5) 0.2486(2) 0.0216(17) Uani 1 1 d . . .
H11A H 0.5337 0.1968 0.2155 0.026 Uiso 1 1 calc R . .
H11B H 0.5890 0.0957 0.2481 0.026 Uiso 1 1 calc R . .
C17 C -0.0653(9) 0.2096(5) 0.5752(3) 0.034(2) Uani 1 1 d . . .
H17A H -0.0953 0.1597 0.6010 0.040 Uiso 1 1 calc R . .
H17B H -0.1319 0.1934 0.5453 0.040 Uiso 1 1 calc R . .
C3 C 0.5786(8) 0.2238(6) 0.4826(2) 0.0275(19) Uani 1 1 d . . .
H3A H 0.6038 0.2857 0.5042 0.033 Uiso 1 1 calc R . .
H3B H 0.5933 0.1581 0.5025 0.033 Uiso 1 1 calc R . .
C8 C 0.8612(9) 0.1196(6) 0.3899(2) 0.0290(19) Uani 1 1 d . . .
H8D H 0.9366 0.1800 0.3927 0.035 Uiso 1 1 calc R . .
H8E H 0.9217 0.0526 0.3867 0.035 Uiso 1 1 calc R . .
C4 C 0.3625(9) 0.3420(6) 0.4403(3) 0.031(2) Uani 1 1 d . . .
H4A H 0.2469 0.3477 0.4344 0.037 Uiso 1 1 calc R . .
H4B H 0.3964 0.3989 0.4637 0.037 Uiso 1 1 calc R . .
O3 O -0.1629(7) 0.4332(4) 0.5180(2) 0.0436(15) Uani 1 1 d . . .
C19 C -0.0622(12) 0.4094(6) 0.5518(3) 0.038(2) Uani 1 1 d . . .
H H 0.123(10) 0.512(7) 0.525(3) 0.08(3) Uiso 1 1 d . . .
H7 H 0.357(9) 0.207(6) 0.532(3) 0.03(3) Uiso 1 1 d . . .

loop_
_atom_site_aniso_label
_atom_site_aniso_U_11
_atom_site_aniso_U_22
_atom_site_aniso_U_33
_atom_site_aniso_U_23
_atom_site_aniso_U_13
_atom_site_aniso_U_12
Cu 0.0262(5) 0.0165(5) 0.0287(5) 0.0002(5) 0.0027(4) 0.0004(5)
O5 0.027(3) 0.029(3) 0.043(3) 0.009(3) -0.012(3) 0.002(3)
O9 0.037(3) 0.030(3) 0.044(4) 0.017(3) 0.001(3) -0.003(3)
O11 0.035(3) 0.035(3) 0.030(3) 0.006(3) -0.004(3) 0.006(3)
O10 0.028(3) 0.034(3) 0.028(3) -0.002(2) -0.011(3) 0.003(3)
O12 0.061(4) 0.014(3) 0.044(3) -0.002(3) -0.001(3) -0.002(3)
O6 0.022(3) 0.035(3) 0.047(4) 0.005(3) 0.000(3) -0.002(3)
O4 0.035(3) 0.025(3) 0.037(3) 0.011(3) -0.002(3) -0.003(3)
O2 0.033(4) 0.040(4) 0.050(4) -0.006(3) -0.005(3) -0.012(3)
N7 0.028(4) 0.044(5) 0.021(4) 0.003(4) 0.005(4) 0.005(4)
O1 0.031(3) 0.038(3) 0.027(3) 0.002(3) 0.000(2) 0.006(3)
O7 0.032(3) 0.032(3) 0.047(4) 0.000(3) 0.002(3) -0.007(3)
N5 0.029(4) 0.014(3) 0.033(4) 0.000(3) 0.010(3) -0.005(3)
N10 0.035(5) 0.024(4) 0.038(4) -0.005(3) 0.001(4) 0.004(3)
N1 0.031(4) 0.016(4) 0.031(4) -0.002(3) 0.010(3) 0.002(3)
C16 0.031(5) 0.030(4) 0.035(5) 0.006(4) 0.004(4) -0.001(4)
N4 0.019(4) 0.029(4) 0.025(4) -0.004(3) -0.001(3) -0.011(3)
N9 0.031(4) 0.022(4) 0.028(4) -0.005(3) -0.005(3) -0.001(3)
O8 0.040(4) 0.027(3) 0.043(4) 0.011(3) -0.011(3) -0.001(3)
N6 0.022(4) 0.024(4) 0.033(4) -0.006(3) -0.004(3) 0.010(3)
N11 0.035(4) 0.017(4) 0.034(4) 0.001(3) 0.002(4) 0.003(3)
C12 0.026(4) 0.020(4) 0.017(4) 0.005(3) -0.002(3) 0.002(3)
N2 0.027(4) 0.029(4) 0.022(4) 0.002(3) -0.009(3) 0.007(3)
N8 0.034(4) 0.015(3) 0.027(4) 0.000(3) -0.002(3) 0.000(3)
C15 0.039(5) 0.011(4) 0.035(5) -0.004(3) 0.010(4) 0.000(3)
C1 0.033(5) 0.021(4) 0.030(4) 0.001(4) 0.007(4) 0.002(4)
C13 0.024(4) 0.019(4) 0.026(5) -0.001(3) 0.003(4) -0.003(3)
C7 0.028(5) 0.022(4) 0.030(5) -0.005(4) 0.005(4) 0.001(4)
C9 0.015(4) 0.029(4) 0.031(5) 0.006(4) 0.003(4) -0.002(3)
C6 0.035(5) 0.024(4) 0.022(4) 0.004(3) 0.006(4) 0.004(4)
C2 0.029(5) 0.039(5) 0.027(5) -0.013(4) 0.004(4) -0.001(4)
C5 0.027(5) 0.024(4) 0.024(4) 0.000(3) 0.006(4) 0.001(3)
N3 0.031(4) 0.036(4) 0.026(4) 0.004(3) 0.003(3) -0.008(3)
C14 0.039(5) 0.018(4) 0.025(4) 0.005(3) 0.008(4) 0.003(4)
C10 0.032(5) 0.018(4) 0.032(5) 0.004(3) 0.003(4) 0.003(3)
C18 0.038(5) 0.041(5) 0.034(5) -0.011(4) 0.014(4) 0.006(4)
C11 0.019(4) 0.022(4) 0.023(4) 0.004(3) -0.002(4) 0.000(3)
C17 0.035(5) 0.033(5) 0.034(5) 0.004(4) 0.012(4) 0.000(4)
C3 0.029(4) 0.031(5) 0.023(4) -0.008(3) 0.005(4) 0.000(3)
C8 0.037(5) 0.020(4) 0.030(5) -0.003(4) -0.001(4) 0.003(4)
C4 0.039(5) 0.031(5) 0.025(5) 0.004(4) 0.007(4) 0.008(4)
O3 0.038(4) 0.031(3) 0.062(4) 0.001(3) -0.007(3) 0.004(3)
C19 0.047(6) 0.024(5) 0.044(6) -0.012(4) 0.003(5) 0.013(4)

loop_
_atom_type_symbol
_atom_type_description
_atom_type_scat_dispersion_real
_atom_type_scat_dispersion_imag
_atom_type_scat_source
C C 0.0033 0.0016 'International Tables Vol C Tables 4.2.6.8 and 6.1.1.4'
H H 0.0000 0.0000 'International Tables Vol C Tables 4.2.6.8 and 6.1.1.4'
N N 0.0061 0.0033 'International Tables Vol C Tables 4.2.6.8 and 6.1.1.4'
O O 0.0106 0.0060 'International Tables Vol C Tables 4.2.6.8 and 6.1.1.4'
Cu Cu 0.3201 1.2651 'International Tables Vol C Tables 4.2.6.8 and 6.1.1.4'

loop_
_geom_angle_atom_site_label_1
_geom_angle_atom_site_label_2
_geom_angle_atom_site_label_3
_geom_angle
_geom_angle_site_symmetry_1
_geom_angle_site_symmetry_3
_geom_angle_publ_flag
N6 Cu N3 86.0(2) . . ?
N6 Cu N2 168.6(2) . . ?
N3 Cu N2 91.0(2) . . ?
N6 Cu N4 88.1(2) . . ?
N3 Cu N4 163.5(2) . . ?
N2 Cu N4 97.6(2) . . ?
N6 Cu N5 89.5(2) . . ?
N3 Cu N5 109.3(2) . . ?
N2 Cu N5 81.2(2) . . ?
N4 Cu N5 86.1(2) . . ?
N6 Cu N1 103.7(2) . . ?
N3 Cu N1 85.3(2) . . ?
N2 Cu N1 87.0(2) . . ?
N4 Cu N1 81.1(2) . . ?
N5 Cu N1 161.23(18) . . ?
C15 N7 C1 126.9(7) . . ?
C9 N5 C11 114.0(5) . . ?
C9 N5 Cu 104.6(4) . . ?
C11 N5 Cu 112.4(4) . . ?
O8 N10 O7 122.8(7) . . ?
O8 N10 O9 118.9(7) . . ?
O7 N10 O9 118.3(7) . . ?
C3 N1 C5 113.8(5) . . ?
C3 N1 Cu 112.4(4) . . ?
C5 N1 Cu 97.8(4) . . ?
C15 C16 C17 116.5(7) . . ?
C12 N4 C8 110.9(5) . . ?
C12 N4 Cu 113.6(4) . . ?
C8 N4 Cu 109.5(4) . . ?
O5 N9 O4 121.3(6) . . ?
O5 N9 O6 118.9(6) . . ?
O4 N9 O6 119.7(6) . . ?
C10 N6 C13 111.7(5) . . ?
C10 N6 Cu 107.5(4) . . ?
C13 N6 Cu 113.5(4) . . ?
O12 N11 O11 121.1(6) . . ?
O12 N11 O10 120.6(6) . . ?
O11 N11 O10 118.3(6) . . ?
N4 C12 C14 113.4(5) . . ?
C2 N2 C6 110.3(5) . . ?
C2 N2 Cu 118.1(4) . . ?
C6 N2 Cu 107.2(4) . . ?
O1 C15 N7 123.2(7) . . ?
O1 C15 C16 121.9(7) . . ?
N7 C15 C16 114.9(7) . . ?
N7 C1 C2 107.3(6) . . ?
N7 C1 C4 107.6(6) . . ?
C2 C1 C4 112.5(6) . . ?
N7 C1 C3 102.6(6) . . ?
C2 C1 C3 114.5(6) . . ?
C4 C1 C3 111.5(6) . . ?
N6 C13 C14 112.1(5) . . ?
N3 C7 C10 107.0(6) . . ?
N5 C9 C6 108.6(6) . . ?
N2 C6 C9 108.1(6) . . ?
N2 C2 C1 117.1(6) . . ?
N1 C5 C8 108.0(5) . . ?
C7 N3 C4 113.9(6) . . ?
C7 N3 Cu 104.3(4) . . ?
C4 N3 Cu 118.9(4) . . ?
N8 C14 C11 106.8(5) . . ?
N8 C14 C12 106.0(5) . . ?
C11 C14 C12 113.6(5) . . ?
N8 C14 C13 107.2(5) . . ?
C11 C14 C13 111.1(6) . . ?
C12 C14 C13 111.6(6) . . ?
N6 C10 C7 108.3(6) . . ?
C19 C18 C17 111.2(6) . . ?
N5 C11 C14 111.4(5) . . ?
C16 C17 C18 112.8(6) . . ?
N1 C3 C1 115.6(6) . . ?
N4 C8 C5 109.7(6) . . ?
N3 C4 C1 115.5(6) . . ?
O3 C19 O2 124.0(8) . . ?
O3 C19 C18 121.6(9) . . ?
O2 C19 C18 114.3(8) . . ?

loop_
_geom_bond_atom_site_label_1
_geom_bond_atom_site_label_2
_geom_bond_distance
_geom_bond_site_symmetry_2
_geom_bond_publ_flag
Cu N6 2.018(6) . ?
Cu N3 2.028(6) . ?
Cu N2 2.033(6) . ?
Cu N4 2.088(6) . ?
Cu N5 2.289(6) . ?
Cu N1 2.406(6) . ?
O5 N9 1.248(7) . ?
O9 N10 1.276(7) . ?
O11 N11 1.255(7) . ?
O10 N11 1.264(7) . ?
O12 N11 1.249(7) . ?
O6 N9 1.267(7) . ?
O4 N9 1.264(7) . ?
O2 C19 1.314(9) . ?
N7 C15 1.352(10) . ?
N7 C1 1.458(9) . ?
O1 C15 1.243(8) . ?
O7 N10 1.261(7) . ?
N5 C9 1.477(8) . ?
N5 C11 1.484(8) . ?
N10 O8 1.228(7) . ?
N1 C3 1.462(8) . ?
N1 C5 1.465(8) . ?
C16 C15 1.501(9) . ?
C16 C17 1.513(9) . ?
N4 C12 1.481(8) . ?
N4 C8 1.497(8) . ?
N6 C10 1.492(8) . ?
N6 C13 1.499(8) . ?
C12 C14 1.527(9) . ?
N2 C2 1.481(8) . ?
N2 C6 1.482(8) . ?
N8 C14 1.492(8) . ?
C1 C2 1.510(9) . ?
C1 C4 1.524(9) . ?
C1 C3 1.532(9) . ?
C13 C14 1.540(9) . ?
C7 N3 1.491(8) . ?
C7 C10 1.502(8) . ?
C9 C6 1.511(9) . ?
C5 C8 1.535(9) . ?
N3 C4 1.494(8) . ?
C14 C11 1.518(9) . ?
C18 C19 1.505(10) . ?
C18 C17 1.554(9) . ?
O3 C19 1.234(9) . ?
